data_7111093
loop_
_publ_author_name
'Stock, Norbert'
'Stucky, Galen D.'
'Cheetham, Anthony K.'

_publ_section_title
;
 The hybrid open-framework of tin(ii) phosphonopropionate oxalate,
 Sn4(O3PCH2CH2CO2)2(C2O4)
;
_journal_issue 22
_journal_name_full 'Chemical Communications'
_journal_page_first 2277
_journal_paper_doi 10.1039/b006511k
_journal_year 2000
_chemical_formula_sum 'C8 H8 O14 P2 Sn4'
_chemical_formula_weight 864.84
_chemical_name_common 'tin phosphonopropionate-oxalate'
_chemical_name_systematic
; 
 ? 
;
_space_group_IT_number 14
_symmetry_cell_setting monoclinic
_symmetry_space_group_name_Hall '-P 2ybc'
_symmetry_space_group_name_H-M 'P 1 21/c 1'
_atom_sites_solution_hydrogens geom
_atom_sites_solution_primary direct
_atom_sites_solution_secondary difmap
_audit_creation_method SHELXL-97
_cell_angle_alpha 90.00
_cell_angle_beta 94.240(6)
_cell_angle_gamma 90.00
_cell_formula_units_Z 2
_cell_length_a 4.7895(14)
_cell_length_b 23.242(7)
_cell_length_c 8.138(3)
_cell_measurement_temperature 293(2)
_cell_volume 903.4(5)
_computing_cell_refinement 'Bruker SMART'
_computing_data_collection 'Bruker SMART'
_computing_data_reduction 'Bruker SHELXTL'
_computing_molecular_graphics 'Bruker SHELXTL'
_computing_publication_material 'Bruker SHELXTL'
_computing_structure_refinement 'SHELXL-97 (Sheldrick, 1997)'
_computing_structure_solution 'SHELXS-97 (Sheldrick, 1990)'
_diffrn_ambient_temperature 293(2)
_diffrn_measured_fraction_theta_full 0.936
_diffrn_measured_fraction_theta_max 0.936
_diffrn_measurement_device_type 'CCD area detector'
_diffrn_measurement_method 'phi and omega scans'
_diffrn_radiation_monochromator graphite
_diffrn_radiation_source 'fine-focus sealed tube'
_diffrn_radiation_type MoK\a
_diffrn_radiation_wavelength 0.71073
_diffrn_reflns_av_R_equivalents 0.0617
_diffrn_reflns_av_sigmaI/netI 0.0392
_diffrn_reflns_limit_h_max 6
_diffrn_reflns_limit_h_min -6
_diffrn_reflns_limit_k_max 30
_diffrn_reflns_limit_k_min -30
_diffrn_reflns_limit_l_max 10
_diffrn_reflns_limit_l_min -10
_diffrn_reflns_number 9081
_diffrn_reflns_theta_full 28.30
_diffrn_reflns_theta_max 28.30
_diffrn_reflns_theta_min 1.75
_exptl_absorpt_coefficient_mu 5.714
_exptl_absorpt_correction_type none
_exptl_crystal_colour colourless
_exptl_crystal_density_diffrn 3.179
_exptl_crystal_density_method 'not measured'
_exptl_crystal_description needle
_exptl_crystal_F_000 796
_exptl_crystal_size_max 0.2
_exptl_crystal_size_mid 0.03
_exptl_crystal_size_min 0.03
_refine_diff_density_max 0.719
_refine_diff_density_min -0.816
_refine_diff_density_rms 0.184
_refine_ls_extinction_method none
_refine_ls_goodness_of_fit_ref 0.966
_refine_ls_hydrogen_treatment mixed
_refine_ls_matrix_type full
_refine_ls_number_parameters 127
_refine_ls_number_reflns 2105
_refine_ls_number_restraints 0
_refine_ls_restrained_S_all 0.966
_refine_ls_R_factor_all 0.0373
_refine_ls_R_factor_gt 0.0252
_refine_ls_shift/su_max 0.002
_refine_ls_shift/su_mean 0.000
_refine_ls_structure_factor_coef Fsqd
_refine_ls_weighting_details 'calc w=1/[\s^2^(Fo^2^)+(0.0267P)^2^+0.0000P] where P=(Fo^2^+2Fc^2^)/3'
_refine_ls_weighting_scheme calc
_refine_ls_wR_factor_gt 0.0518
_refine_ls_wR_factor_ref 0.0543
_reflns_number_gt 1664
_reflns_number_total 2105
_reflns_threshold_expression >2sigma(I)
_cod_data_source_file b006511ksup1.cif
_cod_data_source_block sbc1
_cod_depositor_comments
;
The following automatic conversions were performed:

'_symmetry_cell_setting' value 'Monoclinic' changed to 'monoclinic'
according to /home/saulius/struct/CIF-dictionaries/cif_core.dic
dictionary named 'cif_core.dic' version 2.4.2 from 2011-04-26.

Automatic conversion script
Id: cif_fix_values 1891 2012-01-12 08:04:46Z andrius 
;
_cod_original_sg_symbol_H-M P2(1)/c
_cod_database_code 7111093

loop_
_symmetry_equiv_pos_as_xyz
'x, y, z'
'-x, y+1/2, -z+1/2'
'-x, -y, -z'
'x, -y-1/2, z-1/2'

loop_
_atom_site_label
_atom_site_type_symbol
_atom_site_fract_x
_atom_site_fract_y
_atom_site_fract_z
_atom_site_U_iso_or_equiv
_atom_site_adp_type
_atom_site_occupancy
_atom_site_symmetry_multiplicity
_atom_site_calc_flag
_atom_site_refinement_flags
Sn1 Sn -0.01347(5) 0.591106(10) 0.63990(3) 0.01804(8) Uani 1 1 d .
Sn2 Sn -0.82486(5) 0.589573(11) 1.17284(3) 0.02053(9) Uani 1 1 d .
P1 P -0.48653(19) 0.65471(4) 0.87333(11) 0.0150(2) Uani 1 1 d .
O1 O -0.2616(5) 0.61031(11) 0.8404(3) 0.0218(6) Uani 1 1 d .
O2 O -0.7303(5) 0.65326(11) 0.7410(3) 0.0205(6) Uani 1 1 d .
O3 O -0.5815(6) 0.64625(11) 1.0480(3) 0.0240(6) Uani 1 1 d .
O4 O -0.5437(6) 0.87719(11) 0.8974(3) 0.0251(6) Uani 1 1 d .
O5 O -0.1865(5) 0.82964(11) 1.0206(3) 0.0238(6) Uani 1 1 d .
O6 O -0.7892(5) 0.53741(11) 0.9158(3) 0.0228(6) Uani 1 1 d .
O7 O -0.4823(6) 0.52546(11) 1.2027(3) 0.0253(6) Uani 1 1 d .
C1 C -0.3353(8) 0.72499(16) 0.8736(4) 0.0199(8) Uani 1 1 d .
H1A H -0.1953 0.7279 0.9656 0.024 Uiso 1 1 calc R
H1B H -0.2408 0.7299 0.7731 0.024 Uiso 1 1 calc R
C2 C -0.5473(8) 0.77372(16) 0.8861(5) 0.0214(8) Uani 1 1 d .
H2A H -0.6536 0.7778 0.7806 0.026 Uiso 1 1 calc R
H2B H -0.6775 0.7632 0.9668 0.026 Uiso 1 1 calc R
C3 C -0.4184(8) 0.83106(16) 0.9339(4) 0.0183(8) Uani 1 1 d .
C4 C -0.5888(7) 0.50342(15) 0.9169(4) 0.0164(7) Uani 1 1 d .

loop_
_atom_site_aniso_label
_atom_site_aniso_U_11
_atom_site_aniso_U_22
_atom_site_aniso_U_33
_atom_site_aniso_U_23
_atom_site_aniso_U_13
_atom_site_aniso_U_12
Sn1 0.01918(15) 0.01680(14) 0.01779(14) -0.00199(10) -0.00097(10) 0.00105(11)
Sn2 0.01863(15) 0.02355(15) 0.01990(15) -0.00010(10) 0.00477(10) 0.00004(11)
P1 0.0152(5) 0.0150(5) 0.0149(5) -0.0004(4) 0.0016(3) -0.0007(4)
O1 0.0208(14) 0.0184(13) 0.0267(15) 0.0020(11) 0.0061(11) 0.0050(11)
O2 0.0170(13) 0.0233(14) 0.0202(14) 0.0011(10) -0.0045(10) -0.0040(11)
O3 0.0332(16) 0.0226(14) 0.0165(13) -0.0006(11) 0.0043(11) -0.0023(12)
O4 0.0378(16) 0.0175(14) 0.0191(14) 0.0004(11) -0.0036(11) 0.0023(13)
O5 0.0234(15) 0.0213(14) 0.0255(15) -0.0038(11) -0.0059(11) -0.0022(12)
O6 0.0236(14) 0.0227(14) 0.0213(14) 0.0006(11) -0.0026(11) 0.0053(12)
O7 0.0314(15) 0.0238(14) 0.0199(14) -0.0044(11) -0.0033(11) 0.0050(12)
C1 0.0205(19) 0.0195(19) 0.0198(19) -0.0011(15) 0.0027(15) -0.0031(16)
C2 0.0205(19) 0.0202(19) 0.0229(19) 0.0015(16) -0.0028(14) -0.0037(16)
C3 0.026(2) 0.0188(19) 0.0103(18) 0.0008(14) 0.0040(15) 0.0012(16)
C4 0.0178(19) 0.0140(17) 0.0170(19) 0.0020(14) -0.0024(14) -0.0014(15)

loop_
_atom_type_symbol
_atom_type_description
_atom_type_scat_dispersion_real
_atom_type_scat_dispersion_imag
_atom_type_scat_source
C C 0.0033 0.0016 'International Tables Vol C Tables 4.2.6.8 and 6.1.1.4'
H H 0.0000 0.0000 'International Tables Vol C Tables 4.2.6.8 and 6.1.1.4'
O O 0.0106 0.0060 'International Tables Vol C Tables 4.2.6.8 and 6.1.1.4'
P P 0.1023 0.0942 'International Tables Vol C Tables 4.2.6.8 and 6.1.1.4'
Sn Sn -0.6537 1.4246 'International Tables Vol C Tables 4.2.6.8 and 6.1.1.4'

loop_
_geom_angle_atom_site_label_1
_geom_angle_atom_site_label_2
_geom_angle_atom_site_label_3
_geom_angle
_geom_angle_site_symmetry_1
_geom_angle_site_symmetry_3
O2 Sn1 O1 86.37(10) 1_655 .
O2 Sn1 O5 79.05(10) 1_655 4_575
O1 Sn1 O5 87.13(10) . 4_575
O3 Sn2 O7 92.43(11) . .
O3 Sn2 O4 81.94(10) . 4_576
O7 Sn2 O4 75.86(10) . 4_576
O3 Sn2 O6 79.50(10) . .
O7 Sn2 O6 70.18(9) . .
O4 Sn2 O6 140.25(10) 4_576 .
O2 P1 O1 111.89(15) . .
O2 P1 O3 112.69(15) . .
O1 P1 O3 109.63(15) . .
O2 P1 C1 108.02(16) . .
O1 P1 C1 109.05(16) . .
O3 P1 C1 105.28(16) . .
P1 O1 Sn1 135.53(16) . .
P1 O2 Sn1 136.57(16) . 1_455
P1 O3 Sn2 138.58(16) . .
C3 O4 Sn2 135.3(2) . 4_575
C3 O5 Sn1 120.3(2) . 4_576
C4 O6 Sn2 114.4(2) . .
C4 O7 Sn2 121.2(2) 3_467 .
C2 C1 P1 114.0(2) . .
C2 C1 H1A 108.8 . .
P1 C1 H1A 108.8 . .
C2 C1 H1B 108.8 . .
P1 C1 H1B 108.8 . .
H1A C1 H1B 107.7 . .
C3 C2 C1 114.2(3) . .
C3 C2 H2A 108.7 . .
C1 C2 H2A 108.7 . .
C3 C2 H2B 108.7 . .
C1 C2 H2B 108.7 . .
H2A C2 H2B 107.6 . .
O4 C3 O5 122.5(4) . .
O4 C3 C2 121.0(3) . .
O5 C3 C2 116.4(3) . .
O6 C4 O7 126.2(3) . 3_467
O6 C4 C4 116.4(4) . 3_467
O7 C4 C4 117.4(4) 3_467 3_467

loop_
_geom_bond_atom_site_label_1
_geom_bond_atom_site_label_2
_geom_bond_distance
_geom_bond_site_symmetry_2
Sn1 O2 2.106(3) 1_655
Sn1 O1 2.136(3) .
Sn1 O5 2.214(3) 4_575
Sn2 O3 2.074(3) .
Sn2 O7 2.216(3) .
Sn2 O4 2.320(3) 4_576
Sn2 O6 2.435(3) .
P1 O2 1.529(3) .
P1 O1 1.530(3) .
P1 O3 1.537(3) .
P1 C1 1.787(4) .
O2 Sn1 2.106(2) 1_455
O4 C3 1.254(4) .
O4 Sn2 2.320(3) 4_575
O5 C3 1.271(4) .
O5 Sn1 2.214(3) 4_576
O6 C4 1.243(4) .
O7 C4 1.250(4) 3_467
C1 C2 1.529(5) .
C1 H1A 0.9700 .
C1 H1B 0.9700 .
C2 C3 1.508(5) .
C2 H2A 0.9700 .
C2 H2B 0.9700 .
C4 O7 1.250(4) 3_467
C4 C4 1.551(7) 3_467
